data_1565353
loop_
_publ_author_name
'Engelberg, Nathan'
'Bino, Avi'
'Tshuva, Edit Y.'

_publ_section_title
;
 Preparation, structural characterization and cytotoxicity of
 hydrolytically stable Ti(IV) citrate complexes
;
_journal_name_full 'Inorganica Chimica Acta'
_journal_page_first 119429
_journal_paper_doi 10.1016/j.ica.2020.119429
_journal_volume 503
_journal_year 2020
_chemical_formula_moiety 'C18 H15 O21 Ti, 5(Na), 18(H2 O), 0.5(O)'
_chemical_formula_sum 'C18 H51 Na5 O39.5 Ti'
_chemical_formula_weight 1062.44
_space_group_IT_number 205
_space_group_name_Hall '-P 2ac 2ab 3'
_space_group_name_H-M_alt 'P a -3'
_symmetry_cell_setting cubic
_symmetry_space_group_name_Hall '-P 2ac 2ab 3'
_symmetry_space_group_name_H-M 'P a -3'
_atom_sites_solution_hydrogens geom
_atom_sites_solution_primary direct
_atom_sites_solution_secondary difmap
_cell_angle_alpha 90.00
_cell_angle_beta 90.00
_cell_angle_gamma 90.00
_cell_formula_units_Z 8
_cell_length_a 20.476(1)
_cell_length_b 20.476(1)
_cell_length_c 20.476(1)
_cell_measurement_reflns_used 6557
_cell_measurement_temperature 294(1)
_cell_measurement_theta_max 23.075
_cell_measurement_theta_min 2.224
_cell_volume 8584.9(7)
_computing_cell_refinement 'Bruker SMART'
_computing_data_collection 'Bruker SMART'
_computing_data_reduction 'Bruker SAINT'
_computing_molecular_graphics 'Bruker SHELXTL'
_computing_publication_material 'Bruker SHELXTL'
_computing_structure_refinement 'SHELXL-97 (Sheldrick, 1997)'
_computing_structure_solution 'SHELXS-97 (Sheldrick, 1990)'
_diffrn_ambient_temperature 294(1)
_diffrn_measured_fraction_theta_full 0.999
_diffrn_measured_fraction_theta_max 0.999
_diffrn_measurement_device_type 'CCD area detector'
_diffrn_measurement_method 'phi and omega scans'
_diffrn_radiation_monochromator graphite
_diffrn_radiation_source 'fine-focus sealed tube'
_diffrn_radiation_type MoK\a
_diffrn_radiation_wavelength 0.71073
_diffrn_reflns_av_R_equivalents 0.0704
_diffrn_reflns_av_sigmaI/netI 0.0193
_diffrn_reflns_limit_h_max 24
_diffrn_reflns_limit_h_min -24
_diffrn_reflns_limit_k_max 24
_diffrn_reflns_limit_k_min -24
_diffrn_reflns_limit_l_max 24
_diffrn_reflns_limit_l_min -24
_diffrn_reflns_number 75445
_diffrn_reflns_theta_full 24.98
_diffrn_reflns_theta_max 24.98
_diffrn_reflns_theta_min 2.22
_exptl_absorpt_coefficient_mu 0.369
_exptl_absorpt_correction_T_max 0.9501
_exptl_absorpt_correction_T_min 0.9133
_exptl_absorpt_correction_type multi-scan
_exptl_absorpt_process_details 'Bruker SADABS V2.05'
_exptl_crystal_colour colorless
_exptl_crystal_density_diffrn 1.644
_exptl_crystal_density_method 'not measured'
_exptl_crystal_description cube
_exptl_crystal_F_000 4416
_exptl_crystal_size_max 0.25
_exptl_crystal_size_mid 0.18
_exptl_crystal_size_min 0.14
_refine_diff_density_max 0.693
_refine_diff_density_min -0.598
_refine_diff_density_rms 0.076
_refine_ls_extinction_method none
_refine_ls_goodness_of_fit_ref 1.366
_refine_ls_hydrogen_treatment constr
_refine_ls_matrix_type full
_refine_ls_number_parameters 205
_refine_ls_number_reflns 2519
_refine_ls_number_restraints 0
_refine_ls_restrained_S_all 1.366
_refine_ls_R_factor_all 0.0738
_refine_ls_R_factor_gt 0.0733
_refine_ls_shift/su_max 0.000
_refine_ls_shift/su_mean 0.000
_refine_ls_structure_factor_coef Fsqd
_refine_ls_weighting_details 'calc w=1/[\s^2^(Fo^2^)+(0.0424P)^2^+22.9804P] where P=(Fo^2^+2Fc^2^)/3'
_refine_ls_weighting_scheme calc
_refine_ls_wR_factor_gt 0.1539
_refine_ls_wR_factor_ref 0.1542
_reflns_number_gt 2502
_reflns_number_total 2519
_reflns_threshold_expression >2sigma(I)
_cod_data_source_file ICA-2020-503-119429.cif
_cod_data_source_block Nathan14
_cod_depositor_comments
;
The following automatic conversions were performed:

data item '_refine_ls_hydrogen_treatment' value 'Constr' was changed
to 'constr' in accordance with the built-in table derived from the
CIF Core dictionary named 'cif_core.dic' version 2.4.5 last updated
on 2014-11-21.

data item '_symmetry_cell_setting' value 'Cubic' was changed to
'cubic' in accordance with the built-in table derived from the CIF
Core dictionary named 'cif_core.dic' version 2.4.5 last updated on
2014-11-21.

Automatic conversion script
Id: cif_fix_values 8738 2021-04-28 16:35:53Z antanas 
;
_cod_original_cell_volume 8585(1)
_cod_original_sg_symbol_Hall '-P 2ac 2ab'
_cod_original_sg_symbol_H-M Pa-3
_cod_original_formula_sum 'C18 H51 Na5 O39.50 Ti'
_cod_database_code 1565353

loop_
_symmetry_equiv_pos_as_xyz
'x, y, z'
'-x+1/2, -y, z+1/2'
'-x, y+1/2, -z+1/2'
'x+1/2, -y+1/2, -z'
'z, x, y'
'z+1/2, -x+1/2, -y'
'-z+1/2, -x, y+1/2'
'-z, x+1/2, -y+1/2'
'y, z, x'
'-y, z+1/2, -x+1/2'
'y+1/2, -z+1/2, -x'
'-y+1/2, -z, x+1/2'
'-x, -y, -z'
'x-1/2, y, -z-1/2'
'x, -y-1/2, z-1/2'
'-x-1/2, y-1/2, z'
'-z, -x, -y'
'-z-1/2, x-1/2, y'
'z-1/2, x, -y-1/2'
'z, -x-1/2, y-1/2'
'-y, -z, -x'
'y, -z-1/2, x-1/2'
'-y-1/2, z-1/2, x'
'y-1/2, z, -x-1/2'

loop_
_atom_site_label
_atom_site_type_symbol
_atom_site_fract_x
_atom_site_fract_y
_atom_site_fract_z
_atom_site_U_iso_or_equiv
_atom_site_adp_type
_atom_site_occupancy
_atom_site_symmetry_multiplicity
_atom_site_calc_flag
_atom_site_refinement_flags
_atom_site_disorder_assembly
_atom_site_disorder_group
C1 C 0.13216(17) 0.66615(18) 0.68155(17) 0.0166(8) Uani 1 1 d . . .
C2 C 0.12623(17) 0.60501(18) 0.72522(19) 0.0183(8) Uani 1 1 d . . .
C3 C 0.06217(18) 0.69265(19) 0.67108(19) 0.0211(8) Uani 1 1 d . . .
H3A H 0.0343 0.6568 0.6578 0.025 Uiso 1 1 calc R . .
H3B H 0.0458 0.7089 0.7125 0.025 Uiso 1 1 calc R . .
C4 C 0.05682(19) 0.7468(2) 0.62061(19) 0.0227(9) Uani 1 1 d . . .
C5 C 0.16459(19) 0.6483(2) 0.61591(19) 0.0220(9) Uani 1 1 d . . .
H5A H 0.1424 0.6110 0.5969 0.026 Uiso 1 1 calc R . .
H5B H 0.1607 0.6847 0.5859 0.026 Uiso 1 1 calc R . .
C6 C 0.23566(19) 0.63212(19) 0.62587(19) 0.0221(9) Uani 1 1 d . . .
O1 O 0.17105(13) 0.71196(12) 0.71584(12) 0.0185(6) Uani 1 1 d . . .
O2 O 0.15057(13) 0.61180(12) 0.78253(13) 0.0209(6) Uani 1 1 d . . .
O3 O 0.09810(15) 0.55553(14) 0.70554(14) 0.0301(7) Uani 1 1 d . . .
O4 O 0.06786(14) 0.80530(13) 0.63827(13) 0.0265(7) Uani 1 1 d . . .
O5 O 0.0438(2) 0.73232(16) 0.56336(16) 0.0537(11) Uani 1 1 d . . .
O6 O 0.24422(14) 0.58019(14) 0.66117(15) 0.0288(7) Uani 1 1 d . . .
H6O H 0.2784 0.5776 0.6798 0.057(19) Uiso 1 1 d R . .
O7 O 0.27925(15) 0.66517(16) 0.60315(17) 0.0376(8) Uani 1 1 d . . .
Ti1 Ti 0.19737(3) 0.69737(3) 0.80263(3) 0.0140(3) Uani 1 3 d S . .
Na1 Na 0.15280(9) 0.88405(9) 0.60232(9) 0.0354(5) Uani 1 1 d . . .
Na2 Na 0.43223(9) 0.93223(9) 0.56777(9) 0.0401(8) Uani 1 3 d S . .
Na3 Na 0.34136(8) 0.84136(8) 0.65864(8) 0.0305(7) Uani 1 3 d S . .
O1W O 0.0741(2) 0.96980(19) 0.6188(2) 0.0724(15) Uani 1 1 d . . .
H1WA H 0.0870 0.9927 0.6435 0.036(15) Uiso 1 1 d R . .
H1WB H 0.0440 0.9808 0.5964 0.053 Uiso 1 1 d R . .
O2W O 0.23496(15) 0.80170(16) 0.62844(17) 0.0361(8) Uani 1 1 d . . .
H2WA H 0.2413 0.7749 0.6016 0.06(2) Uiso 1 1 d R . .
H2WB H 0.2186 0.7817 0.6668 0.09(3) Uiso 1 1 d R . .
O3W O 0.22556(17) 0.95720(18) 0.54978(18) 0.0424(9) Uani 1 1 d . . .
H3WA H 0.2370 0.9442 0.5113 0.07(2) Uiso 1 1 d R . .
H3WB H 0.2279 0.9917 0.5324 0.13(4) Uiso 1 1 d R . .
O4W O 0.1273(2) 0.8382(3) 0.50067(19) 0.0813(16) Uani 1 1 d . . .
H4WA H 0.1465 0.8409 0.4615 0.08(2) Uiso 1 1 d R . .
H4WB H 0.1084 0.7975 0.5039 0.16(4) Uiso 1 1 d R . .
O5W O 0.33422(17) 0.95365(16) 0.63346(17) 0.0410(8) Uani 1 1 d . . .
H5WA H 0.2992 0.9616 0.6120 0.052(17) Uiso 1 1 d R . .
H5WB H 0.3503 0.9819 0.6581 0.10(3) Uiso 1 1 d R . .
O6W O 0.39299(17) 1.0165(2) 0.49026(18) 0.0485(9) Uani 1 1 d . . .
H6WA H 0.3507 1.0258 0.4800 0.08(2) Uiso 1 1 d R . .
H6WB H 0.3901 0.9801 0.4721 0.048(18) Uiso 1 1 d R . .
O7W O 0.0437(5) 0.9563(5) 0.4563(5) 0.098(6) Uani 0.50 3 d SP . .

loop_
_atom_site_aniso_label
_atom_site_aniso_U_11
_atom_site_aniso_U_22
_atom_site_aniso_U_33
_atom_site_aniso_U_23
_atom_site_aniso_U_13
_atom_site_aniso_U_12
C1 0.0153(18) 0.0199(19) 0.0145(18) -0.0039(15) -0.0043(14) 0.0000(15)
C2 0.0120(17) 0.0189(19) 0.024(2) -0.0047(16) -0.0036(15) 0.0012(15)
C3 0.0166(19) 0.024(2) 0.023(2) -0.0006(16) -0.0040(16) 0.0001(16)
C4 0.0199(19) 0.027(2) 0.021(2) -0.0034(17) -0.0059(16) 0.0052(17)
C5 0.025(2) 0.024(2) 0.0171(19) -0.0033(16) -0.0020(16) 0.0020(17)
C6 0.025(2) 0.023(2) 0.0181(19) -0.0092(16) 0.0007(16) 0.0046(17)
O1 0.0224(14) 0.0176(13) 0.0154(13) -0.0022(10) -0.0033(11) -0.0019(11)
O2 0.0275(15) 0.0152(13) 0.0201(14) -0.0007(11) -0.0042(11) -0.0021(11)
O3 0.0339(17) 0.0233(15) 0.0329(17) -0.0029(13) -0.0085(13) -0.0063(13)
O4 0.0349(17) 0.0219(15) 0.0228(15) -0.0008(12) -0.0046(12) 0.0008(13)
O5 0.102(3) 0.0309(18) 0.0286(18) -0.0043(15) -0.027(2) 0.0089(19)
O6 0.0226(15) 0.0285(16) 0.0354(17) 0.0017(13) -0.0071(13) 0.0005(12)
O7 0.0238(16) 0.0412(19) 0.048(2) 0.0083(16) 0.0048(14) 0.0001(14)
Ti1 0.0140(3) 0.0140(3) 0.0140(3) -0.0013(3) -0.0013(3) 0.0013(3)
Na1 0.0364(10) 0.0377(10) 0.0322(10) 0.0024(8) 0.0002(8) -0.0025(8)
Na2 0.0401(8) 0.0401(8) 0.0401(8) 0.0052(8) 0.0052(8) -0.0052(8)
Na3 0.0305(7) 0.0305(7) 0.0305(7) 0.0014(7) 0.0014(7) -0.0014(7)
O1W 0.069(3) 0.044(2) 0.104(4) -0.032(2) -0.050(3) 0.008(2)
O2W 0.0342(18) 0.0346(18) 0.0395(19) -0.0019(16) 0.0030(15) -0.0012(14)
O3W 0.051(2) 0.037(2) 0.040(2) 0.0072(16) -0.0012(16) -0.0042(16)
O4W 0.103(4) 0.106(4) 0.035(2) -0.025(2) 0.026(2) -0.054(3)
O5W 0.047(2) 0.0276(17) 0.048(2) -0.0075(16) -0.0109(17) 0.0084(15)
O6W 0.036(2) 0.053(2) 0.057(2) 0.008(2) -0.0068(17) 0.0046(17)
O7W 0.098(6) 0.098(6) 0.098(6) -0.026(6) 0.026(6) 0.026(6)

loop_
_atom_type_symbol
_atom_type_description
_atom_type_scat_dispersion_real
_atom_type_scat_dispersion_imag
_atom_type_scat_source
C C 0.0033 0.0016 'International Tables Vol C Tables 4.2.6.8 and 6.1.1.4'
H H 0.0000 0.0000 'International Tables Vol C Tables 4.2.6.8 and 6.1.1.4'
O O 0.0106 0.0060 'International Tables Vol C Tables 4.2.6.8 and 6.1.1.4'
Ti Ti 0.2776 0.4457 'International Tables Vol C Tables 4.2.6.8 and 6.1.1.4'
Na Na 0.0362 0.0249 'International Tables Vol C Tables 4.2.6.8 and 6.1.1.4'

loop_
_geom_angle_atom_site_label_1
_geom_angle_atom_site_label_2
_geom_angle_atom_site_label_3
_geom_angle
_geom_angle_site_symmetry_1
_geom_angle_site_symmetry_3
O1 C1 C5 110.3(3) . .
O1 C1 C2 107.1(3) . .
C5 C1 C2 110.3(3) . .
O1 C1 C3 110.9(3) . .
C5 C1 C3 111.2(3) . .
C2 C1 C3 107.0(3) . .
O3 C2 O2 124.7(4) . .
O3 C2 C1 120.9(3) . .
O2 C2 C1 114.3(3) . .
C4 C3 C1 114.6(3) . .
C4 C3 H3A 108.6 . .
C1 C3 H3A 108.6 . .
C4 C3 H3B 108.6 . .
C1 C3 H3B 108.6 . .
H3A C3 H3B 107.6 . .
O5 C4 O4 122.2(4) . .
O5 C4 C3 119.0(4) . .
O4 C4 C3 118.7(3) . .
C6 C5 C1 110.5(3) . .
C6 C5 H5A 109.6 . .
C1 C5 H5A 109.6 . .
C6 C5 H5B 109.6 . .
C1 C5 H5B 109.6 . .
H5A C5 H5B 108.1 . .
O7 C6 O6 124.9(4) . .
O7 C6 C5 122.4(4) . .
O6 C6 C5 112.7(4) . .
C1 O1 Ti1 121.6(2) . .
C2 O2 Ti1 117.4(2) . .
C4 O4 Na1 130.7(3) . .
C6 O6 H6O 116.0 . .
C6 O7 Na1 129.0(3) . 8_656
O1 Ti1 O1 99.57(11) 11_466 8_656
O1 Ti1 O1 99.57(11) 11_466 .
O1 Ti1 O1 99.57(11) 8_656 .
O1 Ti1 O2 160.79(11) 11_466 .
O1 Ti1 O2 99.54(11) 8_656 .
O1 Ti1 O2 79.11(11) . .
O1 Ti1 O2 99.54(11) 11_466 8_656
O1 Ti1 O2 79.11(11) 8_656 8_656
O1 Ti1 O2 160.79(11) . 8_656
O2 Ti1 O2 82.21(12) . 8_656
O1 Ti1 O2 79.11(11) 11_466 11_466
O1 Ti1 O2 160.79(11) 8_656 11_466
O1 Ti1 O2 99.54(11) . 11_466
O2 Ti1 O2 82.21(12) . 11_466
O2 Ti1 O2 82.21(12) 8_656 11_466
O4W Na1 O3W 89.41(15) . .
O4W Na1 O1W 105.53(19) . .
O3W Na1 O1W 91.35(16) . .
O4W Na1 O2W 94.09(18) . .
O3W Na1 O2W 95.90(13) . .
O1W Na1 O2W 159.16(16) . .
O4W Na1 O7 160.85(17) . 11_466
O3W Na1 O7 108.44(14) . 11_466
O1W Na1 O7 81.53(15) . 11_466
O2W Na1 O7 77.64(13) . 11_466
O4W Na1 O4 81.22(14) . .
O3W Na1 O4 170.02(14) . .
O1W Na1 O4 87.88(14) . .
O2W Na1 O4 88.23(11) . .
O7 Na1 O4 81.29(11) 11_466 .
O5W Na2 O5W 78.24(14) 8_656 .
O5W Na2 O5W 78.24(14) 8_656 11_466
O5W Na2 O5W 78.24(14) . 11_466
O5W Na2 O6W 164.31(14) 8_656 11_466
O5W Na2 O6W 106.09(12) . 11_466
O5W Na2 O6W 87.79(12) 11_466 11_466
O5W Na2 O6W 87.79(12) 8_656 8_656
O5W Na2 O6W 164.31(14) . 8_656
O5W Na2 O6W 106.09(12) 11_466 8_656
O6W Na2 O6W 89.28(14) 11_466 8_656
O5W Na2 O6W 106.09(12) 8_656 .
O5W Na2 O6W 87.79(12) . .
O5W Na2 O6W 164.31(14) 11_466 .
O6W Na2 O6W 89.28(14) 11_466 .
O6W Na2 O6W 89.28(14) 8_656 .
O5W Na2 H6WB 89.5 8_656 .
O5W Na2 H6WB 94.7 . .
O5W Na2 H6WB 166.8 11_466 .
O6W Na2 H6WB 104.9 11_466 .
O6W Na2 H6WB 77.9 8_656 .
O6W Na2 H6WB 19.7 . .
O5W Na3 O5W 82.02(15) 11_466 8_656
O5W Na3 O5W 82.02(15) 11_466 .
O5W Na3 O5W 82.02(15) 8_656 .
O5W Na3 O2W 166.30(13) 11_466 .
O5W Na3 O2W 85.79(12) 8_656 .
O5W Na3 O2W 102.51(12) . .
O5W Na3 O2W 102.51(12) 11_466 11_466
O5W Na3 O2W 166.30(13) 8_656 11_466
O5W Na3 O2W 85.79(12) . 11_466
O2W Na3 O2W 90.79(14) . 11_466
O5W Na3 O2W 85.79(12) 11_466 8_656
O5W Na3 O2W 102.51(12) 8_656 8_656
O5W Na3 O2W 166.30(13) . 8_656
O2W Na3 O2W 90.79(14) . 8_656
O2W Na3 O2W 90.79(14) 11_466 8_656
O5W Na3 Na1 71.00(9) 11_466 11_466
O5W Na3 Na1 152.00(12) 8_656 11_466
O5W Na3 Na1 86.86(9) . 11_466
O2W Na3 Na1 121.81(12) . 11_466
O2W Na3 Na1 31.98(8) 11_466 11_466
O2W Na3 Na1 83.26(9) 8_656 11_466
O5W Na3 Na1 86.86(9) 11_466 8_656
O5W Na3 Na1 71.00(9) 8_656 8_656
O5W Na3 Na1 152.00(12) . 8_656
O2W Na3 Na1 83.26(9) . 8_656
O2W Na3 Na1 121.81(12) 11_466 8_656
O2W Na3 Na1 31.98(8) 8_656 8_656
Na1 Na3 Na1 113.65(4) 11_466 8_656
Na1 O1W H1WA 108.6 . .
Na1 O1W H1WB 129.9 . .
H1WA O1W H1WB 119.3 . .
Na3 O2W Na1 116.56(14) . .
Na3 O2W H2WA 105.4 . .
Na1 O2W H2WA 116.2 . .
Na3 O2W H2WB 104.6 . .
Na1 O2W H2WB 103.7 . .
H2WA O2W H2WB 109.7 . .
Na1 O3W H3WA 112.9 . .
Na1 O3W H3WB 143.6 . .
H3WA O3W H3WB 81.3 . .
Na1 O4W O7W 94.1(3) . .
Na1 O4W H4WA 132.4 . .
O7W O4W H4WA 86.0 . .
Na1 O4W H4WB 113.1 . .
O7W O4W H4WB 119.6 . .
H4WA O4W H4WB 107.7 . .
Na3 O5W Na2 83.98(13) . .
Na3 O5W H5WA 110.5 . .
Na2 O5W H5WA 115.9 . .
Na3 O5W H5WB 121.3 . .
Na2 O5W H5WB 97.6 . .
H5WA O5W H5WB 120.5 . .
Na2 O6W H6WA 127.0 . .
Na2 O6W H6WB 71.7 . .
H6WA O6W H6WB 91.0 . .

loop_
_geom_bond_atom_site_label_1
_geom_bond_atom_site_label_2
_geom_bond_distance
_geom_bond_site_symmetry_2
C1 O1 1.417(4) .
C1 C5 1.543(5) .
C1 C2 1.543(5) .
C1 C3 1.547(5) .
C2 O3 1.233(5) .
C2 O2 1.282(5) .
C3 C4 1.520(6) .
C3 H3A 0.9700 .
C3 H3B 0.9700 .
C4 O5 1.238(5) .
C4 O4 1.272(5) .
C5 C6 1.506(5) .
C5 H5A 0.9700 .
C5 H5B 0.9700 .
C6 O7 1.213(5) .
C6 O6 1.298(5) .
O1 Ti1 1.881(3) .
O2 Ti1 2.039(3) .
O4 Na1 2.483(3) .
O6 H6O 0.7987 .
O7 Na1 2.452(4) 8_656
Ti1 O1 1.881(3) 11_466
Ti1 O1 1.881(3) 8_656
Ti1 O2 2.039(3) 8_656
Ti1 O2 2.039(3) 11_466
Na1 O4W 2.342(4) .
Na1 O3W 2.371(4) .
Na1 O1W 2.407(4) .
Na1 O2W 2.441(4) .
Na1 O7 2.452(4) 11_466
Na2 O5W 2.455(4) 8_656
Na2 O5W 2.455(4) .
Na2 O5W 2.455(4) 11_466
Na2 O6W 2.479(4) 11_466
Na2 O6W 2.479(4) 8_656
Na2 O6W 2.479(4) .
Na2 H6WB 2.3541 .
Na3 O5W 2.361(4) 11_466
Na3 O5W 2.361(4) 8_656
Na3 O5W 2.361(4) .
Na3 O2W 2.406(3) .
Na3 O2W 2.406(3) 11_466
Na3 O2W 2.406(3) 8_656
Na3 Na1 4.123(2) 11_466
Na3 Na1 4.123(2) 8_656
O1W H1WA 0.7390 .
O1W H1WB 0.8000 .
O2W H2WA 0.7873 .
O2W H2WB 0.9477 .
O3W H3WA 0.8641 .
O3W H3WB 0.7924 .
O4W O7W 3.100(12) .
O4W H4WA 0.8944 .
O4W H4WB 0.9227 .
O5W H5WA 0.8577 .
O5W H5WB 0.8348 .
O6W H6WA 0.9104 .
O6W H6WB 0.8345 .

loop_
_geom_hbond_atom_site_label_D
_geom_hbond_atom_site_label_H
_geom_hbond_atom_site_label_A
_geom_hbond_distance_DH
_geom_hbond_distance_HA
_geom_hbond_distance_DA
_geom_hbond_angle_DHA
_geom_hbond_site_symmetry_A
O6 H6O O4 0.80 1.74 2.515(4) 161.4 8_656
O1W H1WA O4 0.74 2.14 2.859(5) 165.7 19_567
O1W H1WB O1W 0.80 2.58 2.948(5) 109.4 22_476
O2W H2WA O7 0.79 2.38 2.984(5) 134.7 .
O2W H2WB O1 0.95 2.00 2.879(4) 153.8 .
O3W H3WA O3 0.86 2.00 2.815(5) 156.2 17_666
O3W H3WB O5 0.79 2.29 3.023(5) 153.9 10_655
O4W H4WA O2 0.89 2.10 2.960(5) 161.9 17_666
O4W H4WB O5 0.92 2.24 3.046(6) 145.7 .
O5W H5WA O3W 0.86 1.98 2.809(5) 163.9 .
O5W H5WB O3 0.83 2.08 2.907(5) 169.7 16_665
O6W H6WA O5 0.91 1.93 2.826(5) 168.4 10_655
O6W H6WB O3 0.83 2.59 3.234(5) 134.5 17_666
